data_4124643
loop_
_publ_author_name
'Olsen, J.P.'
'Koetzle, T.F.'
'Tipton, D.L.'
'Kirtley, S.W.'
'Andrews, M.'
'Bau, R.'

_publ_section_title
;
 X-ray and neutron diffraction studies on mue-hydrido-nonacarbonyl
 (nitrosyl)ditungsten H W2 (C O)9 (N O). Evidence for a closed
 three-center metal-hydrogen-metal bond
;
_journal_name_full 'Journal of the American Chemical Society'
_journal_page_first 6621
_journal_page_last 6627
_journal_volume 96
_journal_year 1974
_chemical_formula_sum 'C9 H N O10 W2'
_chemical_name_systematic 'H W2 (C O)9 N O'
_space_group_IT_number 2
_symmetry_space_group_name_Hall '-P 1'
_symmetry_space_group_name_H-M 'P -1'
_cell_angle_alpha 112.83
_cell_angle_beta 91.28
_cell_angle_gamma 97.38
_cell_formula_units_Z 2
_cell_length_a 12.228
_cell_length_b 9.634
_cell_length_c 6.925
_cell_volume 743.330
_citation_journal_id_ASTM JACSAT
_cod_data_source_file Olsen_JACSAT_1974_1653.cif
_cod_data_source_block C9H1N1O10W2
_cod_original_cell_volume 743.3301
_cod_original_formula_sum 'C9 H1 N1 O10 W2'
_cod_database_code 4124643

loop_
_symmetry_equiv_pos_as_xyz
x,y,z
-x,-y,-z

loop_
_atom_site_label
_atom_site_type_symbol
_atom_site_fract_x
_atom_site_fract_y
_atom_site_fract_z
_atom_site_occupancy
_atom_site_U_iso_or_equiv
O9 O-2 0.1676 0.6405 0.9706 1 0.0
H1 H-1 0.2993 0.8121 0.5499 1 0.0
O5 O-2 0.1059 0.9422 0.3038 1 0.0
W1 W 0.23423 0.97708 0.72722 1 0.0
O2 O-2 0.4531 1.1457 0.6278 1 0.0
O6 O-2 0.2565 0.2724 0.4277 1 0.0
C6 C+2 0.2633 0.4036 0.474 0.5 0.0
N1 N+3 0.1936 1.1763 0.8674 0.5 0.0
C8 C+2 0.1202 0.5808 0.392 1 0.0
O10 O-2 0.5074 0.6915 0.7865 1 0.0
C2 C+2 0.3734 1.0836 0.6569 1 0.0
O8 O-2 0.0331 0.5655 0.3121 1 0.0
N2 N+3 0.2633 0.4036 0.474 0.5 0.0
C7 C+2 0.3458 0.5852 0.2669 1 0.0
C4 C+2 0.0902 0.8798 0.7924 1 0.0
C10 C+2 0.4237 0.6642 0.7002 1 0.0
C3 C+2 0.3144 0.9778 0.9914 1 0.0
C1 C+2 0.1936 1.1763 0.8674 0.5 0.0
W2 W 0.27155 0.61329 0.54035 1 0.0
O3 O-2 0.3577 0.9739 1.1358 1 0.0
O7 O-2 0.3835 0.5623 0.1128 1 0.0
O4 O-2 0.0062 0.8291 0.8257 1 0.0
C9 C+2 0.2018 0.6355 0.8168 1 0.0
C5 C+2 0.1529 0.9534 0.4518 1 0.0
O1 O-2 0.1718 1.2915 0.9492 1 0.0
